data_7207360
loop_
_publ_author_name
'Yuan, Gang'
'Shao, Kui-Zhan'
'Du, Dong-Ying'
'Wang, Xin-Long'
'Su, Zhong-Min'
'Ma, Jian-Fang'

_publ_section_title
;
 Secondary ligand-directed assembly of metal--organic coordination
 polymers based on a 2-(pyridin-4-yl)-1H-imidazole-4,5-dicarboxylic acid
 ligand: Syntheses, structures and photoluminescent properties
;
_journal_issue 5
_journal_name_full CrystEngComm
_journal_page_first 1865
_journal_paper_doi 10.1039/c1ce06178j
_journal_volume 14
_journal_year 2012
_chemical_formula_moiety 'C11 H7 N3 O7 Tb, 2(H2O)'
_chemical_formula_sum 'C11 H11 N3 O9 Tb'
_chemical_formula_weight 488.12
_chemical_name_systematic ?
_space_group_IT_number 14
_symmetry_cell_setting monoclinic
_symmetry_space_group_name_Hall '-P 2ybc'
_symmetry_space_group_name_H-M 'P 1 21/c 1'
_atom_sites_solution_hydrogens geom
_atom_sites_solution_primary direct
_atom_sites_solution_secondary difmap
_audit_creation_method SHELXL-97
_cell_angle_alpha 90
_cell_angle_beta 90.797(7)
_cell_angle_gamma 90
_cell_formula_units_Z 4
_cell_length_a 8.321(9)
_cell_length_b 14.724(1)
_cell_length_c 11.522(3)
_cell_measurement_reflns_used 1286
_cell_measurement_temperature 273(2)
_cell_measurement_theta_max 24.85
_cell_measurement_theta_min 3.52
_cell_volume 1411.5(16)
_computing_cell_refinement 'Bruker SMART'
_computing_data_collection 'Bruker SMART'
_computing_data_reduction 'Bruker SMART'
_computing_molecular_graphics 'Bruker SHELXTL'
_computing_publication_material 'Bruker SHELXTL'
_computing_structure_refinement 'SHELXL-97 (Sheldrick, 1997)'
_computing_structure_solution 'SHELXS-97 (Sheldrick, 1990)'
_diffrn_ambient_temperature 273(2)
_diffrn_measured_fraction_theta_full 0.999
_diffrn_measured_fraction_theta_max 0.999
_diffrn_measurement_device_type 'Bruker Smart ApexII CCD'
_diffrn_measurement_method 'phi and omega scans'
_diffrn_radiation_monochromator graphite
_diffrn_radiation_source 'fine-focus sealed tube'
_diffrn_radiation_type MoK\a
_diffrn_radiation_wavelength 0.71069
_diffrn_reflns_av_R_equivalents 0.0473
_diffrn_reflns_av_sigmaI/netI 0.0554
_diffrn_reflns_limit_h_max 9
_diffrn_reflns_limit_h_min -9
_diffrn_reflns_limit_k_max 17
_diffrn_reflns_limit_k_min -12
_diffrn_reflns_limit_l_max 12
_diffrn_reflns_limit_l_min -13
_diffrn_reflns_number 6981
_diffrn_reflns_theta_full 25.00
_diffrn_reflns_theta_max 25.00
_diffrn_reflns_theta_min 2.24
_diffrn_standards_decay_% 0
_exptl_absorpt_coefficient_mu 5.067
_exptl_absorpt_correction_T_max 0.212
_exptl_absorpt_correction_T_min 0.178
_exptl_absorpt_correction_type multi-scan
_exptl_absorpt_process_details '(SADABS; Bruker, 2004)'
_exptl_crystal_colour light-yellow
_exptl_crystal_density_diffrn 2.278
_exptl_crystal_density_method 'not measured'
_exptl_crystal_description block
_exptl_crystal_F_000 924
_exptl_crystal_size_max 0.35
_exptl_crystal_size_mid 0.32
_exptl_crystal_size_min 0.30
_refine_diff_density_max 0.735
_refine_diff_density_min -0.757
_refine_diff_density_rms 0.165
_refine_ls_extinction_method none
_refine_ls_goodness_of_fit_ref 1.020
_refine_ls_hydrogen_treatment mixed
_refine_ls_matrix_type full
_refine_ls_number_parameters 229
_refine_ls_number_reflns 2479
_refine_ls_number_restraints 3
_refine_ls_restrained_S_all 1.020
_refine_ls_R_factor_all 0.0478
_refine_ls_R_factor_gt 0.0312
_refine_ls_shift/su_max 0.000
_refine_ls_shift/su_mean 0.000
_refine_ls_structure_factor_coef Fsqd
_refine_ls_weighting_details 'calc w=1/[\s^2^(Fo^2^)+(0.0320P)^2^+0.0000P] where P=(Fo^2^+2Fc^2^)/3'
_refine_ls_weighting_scheme calc
_refine_ls_wR_factor_gt 0.0661
_refine_ls_wR_factor_ref 0.0700
_reflns_number_gt 1947
_reflns_number_total 2479
_reflns_threshold_expression >2\s(I)
_cod_data_source_file c1ce06178j.txt
_cod_data_source_block 7
_cod_depositor_comments
;
The following automatic conversions were performed:

'_symmetry_cell_setting' value 'Monoclinic' changed to 'monoclinic'
according to /home/saulius/struct/CIF-dictionaries/cif_core.dic
dictionary named 'cif_core.dic' version 2.4.1 from 2010-06-29.

Automatic conversion script
Id: cif_fix_values 1715 2011-07-08 13:25:40Z adriana 
;
_cod_original_cell_volume 1411.5(12)
_cod_original_sg_symbol_H-M 'P 21/c'
_cod_database_code 7207360

loop_
_symmetry_equiv_pos_as_xyz
'x, y, z'
'-x, y+1/2, -z+1/2'
'-x, -y, -z'
'x, -y-1/2, z-1/2'

loop_
_atom_site_label
_atom_site_type_symbol
_atom_site_fract_x
_atom_site_fract_y
_atom_site_fract_z
_atom_site_U_iso_or_equiv
_atom_site_adp_type
_atom_site_occupancy
_atom_site_symmetry_multiplicity
_atom_site_calc_flag
_atom_site_refinement_flags
Tb1 Tb 0.77765(4) 0.132268(19) 0.93312(2) 0.01475(11) Uani 1 1 d .
C1 C 0.8173(7) 0.2393(4) 0.6861(5) 0.0150(14) Uani 1 1 d .
C2 C 0.9270(8) 0.2944(4) 0.7603(5) 0.0191(15) Uani 1 1 d .
C3 C 1.0055(8) 0.3748(4) 0.7449(5) 0.0203(14) Uani 1 1 d .
C4 C 1.0357(8) 0.4357(4) 0.6455(5) 0.0222(16) Uani 1 1 d .
C5 C 1.0601(9) 0.3202(5) 0.9192(6) 0.0271(17) Uani 1 1 d .
C6 C 1.1467(8) 0.3124(5) 1.0306(5) 0.0249(16) Uani 1 1 d .
C7 C 1.2433(9) 0.2376(5) 1.0514(6) 0.0340(18) Uani 1 1 d .
H7 H 1.2487 0.1910 0.9971 0.041 Uiso 1 1 calc R
C8 C 1.3311(10) 0.2328(6) 1.1529(7) 0.042(2) Uani 1 1 d .
H8 H 1.3969 0.1825 1.1648 0.050 Uiso 1 1 calc R
C9 C 1.1421(9) 0.3788(5) 1.1167(6) 0.0327(18) Uani 1 1 d .
H9 H 1.0780 0.4301 1.1067 0.039 Uiso 1 1 calc R
C10 C 1.2329(10) 0.3683(5) 1.2167(6) 0.042(2) Uani 1 1 d .
H10 H 1.2280 0.4134 1.2731 0.050 Uiso 1 1 calc R
C11 C 0.4742(9) -0.0026(5) 0.9356(5) 0.0245(16) Uani 1 1 d .
H1 H 1.161(9) 0.442(5) 0.849(6) 0.04(2) Uiso 1 1 d .
H1A H 0.561(9) 0.2897(14) 0.899(6) 0.06(3) Uiso 1 1 d D
H1B H 0.490(6) 0.212(4) 0.858(5) 0.03(2) Uiso 1 1 d D
N1 N 1.0874(7) 0.3906(4) 0.8474(4) 0.0237(13) Uani 1 1 d .
N2 N 0.9610(6) 0.2602(3) 0.8705(4) 0.0189(12) Uani 1 1 d .
N3 N 1.3273(8) 0.2969(5) 1.2365(5) 0.0389(17) Uani 1 1 d .
O1 O 0.7704(5) 0.1663(3) 0.7318(3) 0.0233(11) Uani 1 1 d .
O2 O 0.7787(5) 0.2626(3) 0.5855(3) 0.0218(10) Uani 1 1 d .
O3 O 0.9909(6) 0.4106(3) 0.5459(4) 0.0288(11) Uani 1 1 d .
O4 O 1.1127(6) 0.5071(3) 0.6671(4) 0.0347(13) Uani 1 1 d .
O5 O 0.5541(6) 0.0425(3) 0.8662(4) 0.0307(12) Uani 1 1 d .
O6 O 0.3562(6) -0.0529(3) 0.9120(3) 0.0300(12) Uani 1 1 d .
O1W O 0.5594(6) 0.2330(4) 0.9043(4) 0.0327(12) Uani 1 1 d D
O2W O 0.6923(6) 0.0273(3) 0.5847(4) 0.0383(13) Uani 1 1 d .
O3W O 0.5821(7) 0.4253(3) 0.8546(4) 0.0482(15) Uani 1 1 d .

loop_
_atom_site_aniso_label
_atom_site_aniso_U_11
_atom_site_aniso_U_22
_atom_site_aniso_U_33
_atom_site_aniso_U_23
_atom_site_aniso_U_13
_atom_site_aniso_U_12
Tb1 0.02010(18) 0.01419(17) 0.00991(15) 0.00031(14) -0.00152(11) -0.00199(15)
C1 0.017(4) 0.017(3) 0.011(3) -0.001(3) 0.000(3) 0.004(3)
C2 0.025(4) 0.021(4) 0.011(3) 0.003(3) -0.001(3) 0.001(3)
C3 0.022(4) 0.020(3) 0.018(3) -0.001(3) -0.007(3) -0.004(3)
C4 0.032(4) 0.021(4) 0.014(3) 0.005(3) -0.010(3) -0.003(3)
C5 0.033(5) 0.029(4) 0.019(3) -0.001(3) -0.005(3) -0.001(3)
C6 0.027(4) 0.031(4) 0.017(3) 0.005(3) 0.003(3) -0.009(3)
C7 0.031(5) 0.038(4) 0.034(4) -0.002(4) -0.002(3) -0.003(4)
C8 0.036(5) 0.044(5) 0.045(5) 0.010(4) -0.008(4) 0.003(4)
C9 0.044(5) 0.029(4) 0.025(4) 0.004(3) -0.012(3) -0.008(4)
C10 0.050(5) 0.038(5) 0.035(4) -0.007(4) -0.018(4) -0.012(4)
C11 0.035(4) 0.020(4) 0.019(4) -0.001(3) -0.001(3) -0.005(3)
N1 0.031(4) 0.024(3) 0.015(3) 0.002(2) -0.007(2) -0.011(3)
N2 0.018(3) 0.022(3) 0.017(3) -0.002(2) -0.003(2) -0.007(2)
N3 0.034(4) 0.052(4) 0.030(4) 0.006(3) -0.014(3) -0.010(3)
O1 0.032(3) 0.024(2) 0.014(2) 0.006(2) -0.005(2) -0.007(2)
O2 0.027(3) 0.023(3) 0.015(2) 0.0037(19) -0.0081(19) -0.006(2)
O3 0.033(3) 0.029(3) 0.024(3) 0.003(2) -0.002(2) -0.011(2)
O4 0.059(4) 0.024(3) 0.020(2) 0.012(2) -0.012(2) -0.023(3)
O5 0.033(3) 0.042(3) 0.016(2) 0.004(2) 0.000(2) -0.025(2)
O6 0.036(3) 0.039(3) 0.014(2) 0.000(2) -0.002(2) -0.021(2)
O1W 0.031(3) 0.038(4) 0.028(3) -0.011(3) -0.014(2) 0.006(3)
O2W 0.048(4) 0.029(3) 0.037(3) -0.010(2) -0.017(3) 0.010(2)
O3W 0.063(4) 0.040(3) 0.041(3) 0.007(3) -0.016(3) 0.005(3)

loop_
_atom_type_symbol
_atom_type_description
_atom_type_scat_dispersion_real
_atom_type_scat_dispersion_imag
_atom_type_scat_source
C C 0.0033 0.0016 'International Tables Vol C Tables 4.2.6.8 and 6.1.1.4'
H H 0.0000 0.0000 'International Tables Vol C Tables 4.2.6.8 and 6.1.1.4'
N N 0.0061 0.0033 'International Tables Vol C Tables 4.2.6.8 and 6.1.1.4'
O O 0.0106 0.0060 'International Tables Vol C Tables 4.2.6.8 and 6.1.1.4'
Tb Tb -0.1723 4.1537 'International Tables Vol C Tables 4.2.6.8 and 6.1.1.4'

loop_
_geom_angle_atom_site_label_1
_geom_angle_atom_site_label_2
_geom_angle_atom_site_label_3
_geom_angle
_geom_angle_site_symmetry_1
_geom_angle_site_symmetry_3
O3 Tb1 O2 76.14(15) 4_566 4_566
O3 Tb1 O4 76.06(16) 4_566 2_746
O2 Tb1 O4 152.15(16) 4_566 2_746
O3 Tb1 O1W 147.78(17) 4_566 .
O2 Tb1 O1W 71.65(16) 4_566 .
O4 Tb1 O1W 136.17(17) 2_746 .
O3 Tb1 O1 128.77(16) 4_566 .
O2 Tb1 O1 126.38(15) 4_566 .
O4 Tb1 O1 72.08(15) 2_746 .
O1W Tb1 O1 73.81(17) . .
O3 Tb1 O5 128.73(17) 4_566 .
O2 Tb1 O5 126.88(16) 4_566 .
O4 Tb1 O5 73.53(18) 2_746 .
O1W Tb1 O5 73.16(19) . .
O1 Tb1 O5 78.07(15) . .
O3 Tb1 O6 78.91(17) 4_566 3_657
O2 Tb1 O6 76.29(15) 4_566 3_657
O4 Tb1 O6 99.70(17) 2_746 3_657
O1W Tb1 O6 92.65(19) . 3_657
O1 Tb1 O6 144.88(15) . 3_657
O5 Tb1 O6 66.95(14) . 3_657
O3 Tb1 N2 84.31(17) 4_566 .
O2 Tb1 N2 74.09(16) 4_566 .
O4 Tb1 N2 101.68(18) 2_746 .
O1W Tb1 N2 87.59(19) . .
O1 Tb1 N2 64.67(15) . .
O5 Tb1 N2 141.68(16) . .
O6 Tb1 N2 148.67(15) 3_657 .
O2 C1 O1 123.0(6) . .
O2 C1 C2 122.3(6) . .
O1 C1 C2 114.6(5) . .
C3 C2 N2 109.9(5) . .
C3 C2 C1 133.7(6) . .
N2 C2 C1 116.4(5) . .
C2 C3 N1 105.5(5) . .
C2 C3 C4 135.5(6) . .
N1 C3 C4 118.4(5) . .
O3 C4 O4 124.8(6) . .
O3 C4 C3 118.5(6) . .
O4 C4 C3 116.5(5) . .
N2 C5 N1 111.2(6) . .
N2 C5 C6 127.7(6) . .
N1 C5 C6 120.8(6) . .
C7 C6 C9 117.2(6) . .
C7 C6 C5 119.4(6) . .
C9 C6 C5 123.3(6) . .
C8 C7 C6 119.4(7) . .
C8 C7 H7 120.3 . .
C6 C7 H7 120.3 . .
N3 C8 C7 123.7(7) . .
N3 C8 H8 118.2 . .
C7 C8 H8 118.2 . .
C10 C9 C6 119.7(7) . .
C10 C9 H9 120.1 . .
C6 C9 H9 120.1 . .
N3 C10 C9 123.2(7) . .
N3 C10 H10 118.4 . .
C9 C10 H10 118.4 . .
O5 C11 O6 126.9(6) . .
O5 C11 C11 116.7(8) . 3_657
O6 C11 C11 116.4(7) . 3_657
C5 N1 C3 108.1(5) . .
C5 N1 H1 134(4) . .
C3 N1 H1 117(4) . .
C5 N2 C2 105.2(5) . .
C5 N2 Tb1 138.3(4) . .
C2 N2 Tb1 114.4(4) . .
C10 N3 C8 116.7(6) . .
C1 O1 Tb1 125.8(4) . .
C1 O2 Tb1 151.3(4) . 4_565
C4 O3 Tb1 145.3(5) . 4_565
C4 O4 Tb1 139.1(4) . 2_756
C11 O5 Tb1 120.5(4) . .
C11 O6 Tb1 119.4(4) . 3_657
Tb1 O1W H1A 129(5) . .
Tb1 O1W H1B 113(5) . .
H1A O1W H1B 109(3) . .

loop_
_geom_bond_atom_site_label_1
_geom_bond_atom_site_label_2
_geom_bond_distance
_geom_bond_site_symmetry_2
Tb1 O3 2.274(5) 4_566
Tb1 O2 2.341(4) 4_566
Tb1 O4 2.364(4) 2_746
Tb1 O1W 2.365(5) .
Tb1 O1 2.373(4) .
Tb1 O5 2.400(4) .
Tb1 O6 2.418(4) 3_657
Tb1 N2 2.536(5) .
C1 O2 1.246(6) .
C1 O1 1.261(7) .
C1 C2 1.483(8) .
C2 C3 1.365(9) .
C2 N2 1.391(7) .
C3 N1 1.375(7) .
C3 C4 1.479(8) .
C4 O3 1.258(7) .
C4 O4 1.254(7) .
C5 N2 1.327(8) .
C5 N1 1.347(8) .
C5 C6 1.468(9) .
C6 C7 1.382(10) .
C6 C9 1.395(9) .
C7 C8 1.373(10) .
C7 H7 0.9300 .
C8 N3 1.349(10) .
C8 H8 0.9300 .
C9 C10 1.377(10) .
C9 H9 0.9300 .
C10 N3 1.331(10) .
C10 H10 0.9300 .
C11 O5 1.240(7) .
C11 O6 1.257(8) .
C11 C11 1.541(12) 3_657
N1 H1 0.98(7) .
O2 Tb1 2.341(4) 4_565
O3 Tb1 2.274(5) 4_565
O4 Tb1 2.364(4) 2_756
O6 Tb1 2.418(4) 3_657
O1W H1A 0.84(2) .
O1W H1B 0.83(2) .

loop_
_geom_torsion_atom_site_label_1
_geom_torsion_atom_site_label_2
_geom_torsion_atom_site_label_3
_geom_torsion_atom_site_label_4
_geom_torsion
_geom_torsion_site_symmetry_1
_geom_torsion_site_symmetry_4
O2 C1 C2 C3 0.8(11) . .
O1 C1 C2 C3 178.9(7) . .
O2 C1 C2 N2 -179.6(5) . .
O1 C1 C2 N2 -1.4(8) . .
N2 C2 C3 N1 -0.6(7) . .
C1 C2 C3 N1 179.1(7) . .
N2 C2 C3 C4 169.8(7) . .
C1 C2 C3 C4 -10.5(13) . .
C2 C3 C4 O3 -5.2(12) . .
N1 C3 C4 O3 164.2(6) . .
C2 C3 C4 O4 178.4(7) . .
N1 C3 C4 O4 -12.1(9) . .
N2 C5 C6 C7 54.4(11) . .
N1 C5 C6 C7 -119.2(8) . .
N2 C5 C6 C9 -128.2(8) . .
N1 C5 C6 C9 58.2(10) . .
C9 C6 C7 C8 -1.2(10) . .
C5 C6 C7 C8 176.4(7) . .
C6 C7 C8 N3 1.2(12) . .
C7 C6 C9 C10 0.6(10) . .
C5 C6 C9 C10 -176.9(7) . .
C6 C9 C10 N3 0.1(12) . .
N2 C5 N1 C3 -1.7(8) . .
C6 C5 N1 C3 172.8(6) . .
C2 C3 N1 C5 1.4(7) . .
C4 C3 N1 C5 -171.0(6) . .
N1 C5 N2 C2 1.3(8) . .
C6 C5 N2 C2 -172.8(7) . .
N1 C5 N2 Tb1 -160.3(5) . .
C6 C5 N2 Tb1 25.6(12) . .
C3 C2 N2 C5 -0.5(7) . .
C1 C2 N2 C5 179.8(6) . .
C3 C2 N2 Tb1 166.2(4) . .
C1 C2 N2 Tb1 -13.5(7) . .
O3 Tb1 N2 C5 -46.2(7) 4_566 .
O2 Tb1 N2 C5 31.0(7) 4_566 .
O4 Tb1 N2 C5 -120.7(7) 2_746 .
O1W Tb1 N2 C5 102.6(7) . .
O1 Tb1 N2 C5 175.8(7) . .
O5 Tb1 N2 C5 161.2(6) . .
O6 Tb1 N2 C5 11.4(9) 3_657 .
O3 Tb1 N2 C2 153.3(4) 4_566 .
O2 Tb1 N2 C2 -129.5(4) 4_566 .
O4 Tb1 N2 C2 78.9(4) 2_746 .
O1W Tb1 N2 C2 -57.9(4) . .
O1 Tb1 N2 C2 15.3(4) . .
O5 Tb1 N2 C2 0.7(6) . .
O6 Tb1 N2 C2 -149.1(4) 3_657 .
C9 C10 N3 C8 -0.2(12) . .
C7 C8 N3 C10 -0.5(12) . .
O2 C1 O1 Tb1 -163.1(4) . .
C2 C1 O1 Tb1 18.7(7) . .
O3 Tb1 O1 C1 -77.7(5) 4_566 .
O2 Tb1 O1 C1 24.4(6) 4_566 .
O4 Tb1 O1 C1 -131.9(5) 2_746 .
O1W Tb1 O1 C1 76.0(5) . .
O5 Tb1 O1 C1 151.7(5) . .
O6 Tb1 O1 C1 146.8(4) 3_657 .
N2 Tb1 O1 C1 -19.1(5) . .
O1 C1 O2 Tb1 174.9(5) . 4_565
C2 C1 O2 Tb1 -7.0(12) . 4_565
O4 C4 O3 Tb1 -125.1(7) . 4_565
C3 C4 O3 Tb1 58.9(11) . 4_565
O3 C4 O4 Tb1 -0.4(12) . 2_756
C3 C4 O4 Tb1 175.7(5) . 2_756
O6 C11 O5 Tb1 -179.2(6) . .
C11 C11 O5 Tb1 0.0(10) 3_657 .
O3 Tb1 O5 C11 52.1(6) 4_566 .
O2 Tb1 O5 C11 -50.5(6) 4_566 .
O4 Tb1 O5 C11 108.1(5) 2_746 .
O1W Tb1 O5 C11 -100.9(5) . .
O1 Tb1 O5 C11 -177.3(5) . .
O6 Tb1 O5 C11 -0.4(5) 3_657 .
N2 Tb1 O5 C11 -163.9(5) . .
O5 C11 O6 Tb1 -179.7(6) . 3_657
C11 C11 O6 Tb1 1.1(10) 3_657 3_657
